data_1530708
loop_
_publ_author_name
'Savborg, O.'

_publ_section_title
;
 Structures of niobium and tantalum oxide fluorides containing lone-pair
 ions. V. Pbx M (O, F)3+x/2 (x= ca. 0.25, M= Nb, Ta): A disordered
 superstructure of the hexagonal tungsten bronze type
;
_journal_name_full 'Journal of Solid State Chemistry'
_journal_page_first 160
_journal_page_last 165
_journal_volume 57
_journal_year 1985
_chemical_formula_sum 'F1.56 O1.56 Pb0.24 Ta'
_chemical_name_systematic 'Pb0.24 Ta (O F)1.56'
_space_group_IT_number 191
_symmetry_space_group_name_Hall '-P 6 2'
_symmetry_space_group_name_H-M 'P 6/m m m'
_cell_angle_alpha 90
_cell_angle_beta 90
_cell_angle_gamma 120
_cell_formula_units_Z 3
_cell_length_a 7.548
_cell_length_b 7.548
_cell_length_c 3.941
_cell_volume 194.447
_citation_journal_id_ASTM JSSCBI
_cod_data_source_file Savborg_JSSCBI_1985_1198.cif
_cod_data_source_block F1.56O1.56Pb0.24Ta1
_cod_original_cell_volume 194.4468
_cod_original_formula_sum 'F1.56 O1.56 Pb0.24 Ta1'
_cod_database_code 1530708

loop_
_symmetry_equiv_pos_as_xyz
x,y,z
x-y,x,z
-y,x-y,z
-x,-y,z
-x+y,-x,z
y,-x+y,z
-y,-x,-z
x-y,-y,-z
x,x-y,-z
y,x,-z
-x+y,y,-z
-x,-x+y,-z
-x,-y,-z
-x+y,-x,-z
y,-x+y,-z
x,y,-z
x-y,x,-z
-y,x-y,-z
y,x,z
-x+y,y,z
-x,-x+y,z
-y,-x,z
x-y,-y,z
x,x-y,z

loop_
_atom_site_label
_atom_site_type_symbol
_atom_site_fract_x
_atom_site_fract_y
_atom_site_fract_z
_atom_site_occupancy
_atom_site_U_iso_or_equiv
F1 F-1 0.2108 0.4216 0 0.5 0.0
O2 O-2 0.5 0 0.5 0.5 0.0
F2 F-1 0.5 0 0.5 0.5 0.0
O3 O-2 0 0 0.5 0.18 0.0
F3 F-1 0 0 0.5 0.18 0.0
Ta1 Ta+4 0.5 0 0 1 0.0
Pb1 Pb+2 0.0193 0.0386 0.0734 0.059 0.0
O1 O-2 0.2108 0.4216 0 0.5 0.0
